data_2229235
loop_
_publ_author_name
'Pourayoubi, Mehrdad'
'Pad\<elkov\'a, Zde\<nka'
'Rostami Chaijan, Mahnaz'
'R\%u\<zi\<cka, Ale\<s'

_publ_section_title
;
 <i>N</i>,<i>N</i>',<i>N</i>'',<i>N</i>'''-Tetrakis(2-methylphenyl)oxybis(phosphonic
 diamide): a redetermination at 150K with Mo <i>K</i>\a radiation
;
_journal_coeditor_code SJ5092
_journal_issue 2
_journal_name_full 'Acta Crystallographica Section E'
_journal_page_first o450
_journal_page_last o451
_journal_paper_doi 10.1107/S1600536811002091
_journal_volume 67
_journal_year 2011
_chemical_formula_iupac 'C28 H32 N4 O3 P2'
_chemical_formula_moiety 'C28 H32 N4 O3 P2'
_chemical_formula_sum 'C28 H32 N4 O3 P2'
_chemical_formula_weight 534.52
_chemical_name_common
;
<i>N</i>,<i>N</i>',<i>N</i>'',<i>N</i>'''-Tetrakis(2-
methylphenyl)oxybis(phosphonic diamide)
;
_chemical_name_systematic
;
<i>N</i>-{[bis(2-methylanilino)phosphoryloxy](2-
methylanilino)phosphoryl]}-2-methylaniline
;
_space_group_IT_number 14
_symmetry_cell_setting monoclinic
_symmetry_space_group_name_Hall '-P 2ybc'
_symmetry_space_group_name_H-M 'P 1 21/c 1'
_atom_sites_solution_hydrogens geom
_atom_sites_solution_primary direct
_atom_sites_solution_secondary difmap
_audit_creation_method SHELXL-97
_cell_angle_alpha 90
_cell_angle_beta 118.915(4)
_cell_angle_gamma 90
_cell_formula_units_Z 4
_cell_length_a 14.2621(6)
_cell_length_b 15.7029(11)
_cell_length_c 13.8401(8)
_cell_measurement_temperature 150.0(10)
_cell_measurement_theta_max 27.5
_cell_measurement_theta_min 1
_cell_volume 2713.2(3)
_computing_cell_refinement 'COLLECT (Hooft, 1998) and DENZO (Otwinowski & Minor, 1997)'
_computing_data_collection 'COLLECT (Hooft, 1998) and DENZO (Otwinowski & Minor, 1997)'
_computing_data_reduction 'COLLECT (Hooft, 1998) and DENZO (Otwinowski & Minor, 1997)'
_computing_molecular_graphics 'ORTEP-3 (Farrugia, 1997) and Mercury (Macrae <i>et al.</i>, 2008)'
_computing_publication_material 'SHELXL97 (Sheldrick, 2008)'
_computing_structure_refinement 'SHELXL97 (Sheldrick, 2008)'
_computing_structure_solution 'SIR92 (Altomare <i>et al.</i>, 1994)'
_diffrn_ambient_temperature 150.0(10)
_diffrn_detector_area_resol_mean 9.091
_diffrn_measured_fraction_theta_full 0.983
_diffrn_measured_fraction_theta_max 0.983
_diffrn_measurement_device_type 'Bruker--Nonius KappaCCD area-detector'
_diffrn_measurement_method '\f and \w scans to fill the Ewald sphere'
_diffrn_radiation_monochromator graphite
_diffrn_radiation_source 'fine-focus sealed tube'
_diffrn_radiation_type MoK\a
_diffrn_radiation_wavelength 0.71073
_diffrn_reflns_av_R_equivalents 0.0469
_diffrn_reflns_av_sigmaI/netI 0.0444
_diffrn_reflns_limit_h_max 18
_diffrn_reflns_limit_h_min -17
_diffrn_reflns_limit_k_max 18
_diffrn_reflns_limit_k_min -20
_diffrn_reflns_limit_l_max 17
_diffrn_reflns_limit_l_min -17
_diffrn_reflns_number 19090
_diffrn_reflns_theta_full 27.50
_diffrn_reflns_theta_max 27.50
_diffrn_reflns_theta_min 1.63
_diffrn_standards_number 0
_exptl_absorpt_coefficient_mu 0.197
_exptl_absorpt_correction_T_max 0.969
_exptl_absorpt_correction_T_min 0.942
_exptl_absorpt_correction_type integration
_exptl_absorpt_process_details
;
Gaussian integration (Coppens & Hamilton, 1970)
;
_exptl_crystal_colour colourless
_exptl_crystal_density_diffrn 1.309
_exptl_crystal_density_method 'not measured'
_exptl_crystal_description needle
_exptl_crystal_F_000 1128
_exptl_crystal_size_max 0.45
_exptl_crystal_size_mid 0.33
_exptl_crystal_size_min 0.21
_refine_diff_density_max 0.376
_refine_diff_density_min -0.505
_refine_ls_extinction_method none
_refine_ls_goodness_of_fit_ref 1.176
_refine_ls_hydrogen_treatment constr
_refine_ls_matrix_type full
_refine_ls_number_parameters 334
_refine_ls_number_reflns 6133
_refine_ls_number_restraints 0
_refine_ls_restrained_S_all 1.176
_refine_ls_R_factor_all 0.0816
_refine_ls_R_factor_gt 0.0535
_refine_ls_shift/su_max_lt 0.001
_refine_ls_shift/su_mean 0.000
_refine_ls_structure_factor_coef Fsqd
_refine_ls_weighting_details 'calc w=1/[\s^2^(Fo^2^)+(0.0260P)^2^+3.5968P] where P=(Fo^2^+2Fc^2^)/3'
_refine_ls_weighting_scheme calc
_refine_ls_wR_factor_gt 0.1043
_refine_ls_wR_factor_ref 0.1211
_reflns_number_gt 4719
_reflns_number_total 6133
_reflns_threshold_expression I>2\s(I)
_cod_data_source_file sj5092.cif
_cod_data_source_block I
_cod_original_sg_symbol_H-M 'P 21/c'
_cod_database_code 2229235
_cod_database_fobs_code 2229235

loop_
_symmetry_equiv_pos_as_xyz
'x, y, z'
'-x, y+1/2, -z+1/2'
'-x, -y, -z'
'x, -y-1/2, z-1/2'

loop_
_atom_site_type_symbol
_atom_site_label
_atom_site_fract_x
_atom_site_fract_y
_atom_site_fract_z
_atom_site_U_iso_or_equiv
_atom_site_adp_type
_atom_site_calc_flag
_atom_site_refinement_flags
_atom_site_occupancy
_atom_site_disorder_assembly
_atom_site_disorder_group
P P1 0.71234(5) 0.23508(4) 0.23550(5) 0.01571(14) Uani d . 1 . .
P P2 0.81104(5) 0.21568(4) 0.47636(5) 0.01629(14) Uani d . 1 . .
O O3 0.71315(13) 0.18618(12) 0.47678(13) 0.0220(4) Uani d . 1 . .
O O2 0.77228(13) 0.18044(11) 0.19840(14) 0.0222(4) Uani d . 1 . .
N N111 0.67768(15) 0.32469(13) 0.16770(15) 0.0171(4) Uani d . 1 . .
H H111 0.7047 0.3375 0.1258 0.021 Uiso d R 1 . .
N N112 0.60850(15) 0.19217(13) 0.23720(15) 0.0181(4) Uani d . 1 . .
H H112 0.6126 0.1794 0.2995 0.022 Uiso d R 1 . .
O O1 0.78382(12) 0.26154(11) 0.36239(12) 0.0195(4) Uani d . 1 . .
N N113 0.87451(15) 0.28468(13) 0.57247(15) 0.0183(4) Uani d . 1 . .
H H113 0.8426 0.3037 0.6073 0.022 Uiso d R 1 . .
N N114 0.89635(16) 0.14390(13) 0.48176(16) 0.0207(4) Uani d . 1 . .
H H114 0.9035 0.1363 0.4242 0.025 Uiso d R 1 . .
C C15 0.97931(18) 0.31677(16) 0.6050(2) 0.0192(5) Uani d . 1 . .
C C8 0.51193(18) 0.17513(15) 0.13812(18) 0.0171(5) Uani d . 1 . .
C C14 0.4100(2) 0.25236(18) 0.2194(2) 0.0263(6) Uani d . 1 . .
H H14A 0.3375 0.2691 0.1963 0.032 Uiso d R 1 . .
H H14B 0.4543 0.3021 0.2366 0.032 Uiso d R 1 . .
H H14C 0.4356 0.2169 0.2837 0.032 Uiso d R 1 . .
C C10 0.3220(2) 0.18702(18) 0.0296(2) 0.0268(6) Uani d . 1 . .
H H10 0.2563 0.2049 0.0211 0.032 Uiso d R 1 . .
C C27 0.9154(2) 0.06277(17) 0.6406(2) 0.0259(6) Uani d . 1 . .
H H27 0.8443 0.0744 0.6200 0.031 Uiso d R 1 . .
C C23 1.0662(2) 0.07556(16) 0.6064(2) 0.0231(5) Uani d . 1 . .
C C1 0.60452(19) 0.38319(15) 0.1753(2) 0.0193(5) Uani d . 1 . .
C C2 0.5062(2) 0.40163(16) 0.0836(2) 0.0226(5) Uani d . 1 . .
C C9 0.41430(19) 0.20379(16) 0.12797(19) 0.0206(5) Uani d . 1 . .
C C24 1.1247(2) 0.02480(17) 0.6984(2) 0.0294(6) Uani d . 1 . .
H H24 1.1947 0.0104 0.7174 0.035 Uiso d R 1 . .
C C21 1.0415(2) 0.25452(19) 0.7949(2) 0.0297(6) Uani d . 1 . .
H H21A 1.1022 0.2605 0.8673 0.036 Uiso d R 1 . .
H H21B 1.0307 0.1954 0.7750 0.036 Uiso d R 1 . .
H H21C 0.9789 0.2768 0.7950 0.036 Uiso d R 1 . .
C C16 1.06130(19) 0.30251(16) 0.7133(2) 0.0219(5) Uani d . 1 . .
C C6 0.6332(2) 0.42124(17) 0.2774(2) 0.0267(6) Uani d . 1 . .
H H6 0.7003 0.4104 0.3374 0.032 Uiso d R 1 . .
C C22 0.9598(2) 0.09322(16) 0.5770(2) 0.0214(5) Uani d . 1 . .
C C11 0.3249(2) 0.1444(2) -0.0562(2) 0.0326(7) Uani d . 1 . .
H H11 0.2619 0.1348 -0.1218 0.039 Uiso d R 1 . .
C C12 0.4213(2) 0.11623(19) -0.0450(2) 0.0305(6) Uani d . 1 . .
H H12 0.4234 0.0873 -0.1025 0.037 Uiso d R 1 . .
C C3 0.4368(2) 0.45692(18) 0.0985(2) 0.0309(6) Uani d . 1 . .
H H3 0.3708 0.4705 0.0386 0.037 Uiso d R 1 . .
C C13 0.5154(2) 0.13111(17) 0.0530(2) 0.0241(5) Uani d . 1 . .
H H13 0.5806 0.1117 0.0615 0.029 Uiso d R 1 . .
C C25 1.0816(2) -0.00486(18) 0.7628(2) 0.0327(6) Uani d . 1 . .
H H25 1.1228 -0.0381 0.8247 0.039 Uiso d R 1 . .
C C19 1.1003(2) 0.39397(19) 0.5620(3) 0.0331(6) Uani d . 1 . .
H H19 1.1132 0.4239 0.5116 0.040 Uiso d R 1 . .
C C7 0.4739(2) 0.36301(18) -0.0263(2) 0.0264(6) Uani d . 1 . .
H H7A 0.5312 0.3690 -0.0435 0.032 Uiso d R 1 . .
H H7B 0.4112 0.3914 -0.0816 0.032 Uiso d R 1 . .
H H7C 0.4585 0.3037 -0.0247 0.032 Uiso d R 1 . .
C C20 0.9989(2) 0.36202(18) 0.5309(2) 0.0261(6) Uani d . 1 . .
H H20 0.9437 0.3714 0.4595 0.031 Uiso d R 1 . .
C C26 0.9776(2) 0.01502(17) 0.7348(2) 0.0300(6) Uani d . 1 . .
H H26 0.9489 -0.0035 0.7788 0.036 Uiso d R 1 . .
C C28 1.1164(2) 0.11288(19) 0.5422(2) 0.0308(6) Uani d . 1 . .
H H28A 1.1902 0.0960 0.5754 0.037 Uiso d R 1 . .
H H28B 1.1120 0.1739 0.5429 0.037 Uiso d R 1 . .
H H28C 1.0791 0.0928 0.4674 0.037 Uiso d R 1 . .
C C18 1.1820(2) 0.3807(2) 0.6680(3) 0.0354(7) Uani d . 1 . .
H H18 1.2501 0.4021 0.6897 0.043 Uiso d R 1 . .
C C5 0.5626(3) 0.47486(18) 0.2898(3) 0.0347(7) Uani d . 1 . .
H H5 0.5812 0.4991 0.3581 0.042 Uiso d R 1 . .
C C17 1.1622(2) 0.33534(19) 0.7422(2) 0.0314(6) Uani d . 1 . .
H H17 1.2181 0.3266 0.8133 0.038 Uiso d R 1 . .
C C4 0.4648(2) 0.49159(18) 0.2005(3) 0.0344(7) Uani d . 1 . .
H H4 0.4168 0.5270 0.2087 0.041 Uiso d R 1 . .

loop_
_atom_site_aniso_label
_atom_site_aniso_U_11
_atom_site_aniso_U_22
_atom_site_aniso_U_33
_atom_site_aniso_U_12
_atom_site_aniso_U_13
_atom_site_aniso_U_23
P1 0.0135(3) 0.0217(3) 0.0119(3) 0.0002(2) 0.0062(2) 0.0018(2)
P2 0.0149(3) 0.0225(3) 0.0113(3) -0.0025(2) 0.0062(2) 0.0001(2)
O3 0.0189(8) 0.0333(10) 0.0141(8) -0.0056(8) 0.0083(7) -0.0009(7)
O2 0.0214(8) 0.0264(9) 0.0232(9) 0.0059(7) 0.0144(7) 0.0043(7)
N111 0.0195(9) 0.0215(10) 0.0146(9) -0.0007(8) 0.0115(8) 0.0009(8)
N112 0.0163(9) 0.0267(11) 0.0119(9) -0.0035(8) 0.0073(8) 0.0021(8)
O1 0.0163(8) 0.0280(9) 0.0113(7) -0.0049(7) 0.0045(6) 0.0020(7)
N113 0.0150(9) 0.0261(11) 0.0150(9) -0.0024(8) 0.0081(8) -0.0046(8)
N114 0.0260(11) 0.0239(11) 0.0148(9) 0.0019(9) 0.0119(8) 0.0005(8)
C15 0.0151(11) 0.0206(12) 0.0221(12) -0.0010(10) 0.0090(9) -0.0053(10)
C8 0.0178(11) 0.0167(11) 0.0140(10) -0.0019(9) 0.0055(9) 0.0029(9)
C14 0.0216(12) 0.0355(15) 0.0246(13) 0.0017(11) 0.0134(10) 0.0018(11)
C10 0.0167(12) 0.0343(15) 0.0249(13) -0.0031(11) 0.0063(10) 0.0033(11)
C27 0.0308(14) 0.0234(13) 0.0265(13) 0.0003(11) 0.0163(11) 0.0009(11)
C23 0.0253(13) 0.0198(13) 0.0237(12) -0.0030(10) 0.0115(11) -0.0085(10)
C1 0.0245(12) 0.0156(11) 0.0247(12) -0.0012(10) 0.0172(10) 0.0011(10)
C2 0.0249(12) 0.0182(12) 0.0280(13) 0.0002(10) 0.0154(11) 0.0044(10)
C9 0.0206(12) 0.0228(13) 0.0182(11) -0.0031(10) 0.0092(10) 0.0030(10)
C24 0.0285(14) 0.0237(14) 0.0276(14) 0.0045(11) 0.0068(11) -0.0027(11)
C21 0.0266(13) 0.0372(16) 0.0179(12) -0.0018(12) 0.0049(10) -0.0012(11)
C16 0.0172(11) 0.0228(13) 0.0227(12) 0.0026(10) 0.0072(10) -0.0052(10)
C6 0.0338(14) 0.0227(13) 0.0274(13) -0.0032(12) 0.0178(12) -0.0040(11)
C22 0.0265(13) 0.0183(12) 0.0184(11) -0.0008(10) 0.0101(10) -0.0029(10)
C11 0.0237(13) 0.0411(17) 0.0192(12) -0.0111(13) -0.0007(10) -0.0013(12)
C12 0.0367(15) 0.0334(15) 0.0184(12) -0.0098(13) 0.0109(11) -0.0079(11)
C3 0.0314(14) 0.0262(15) 0.0383(15) 0.0041(12) 0.0193(13) 0.0078(12)
C13 0.0246(13) 0.0260(14) 0.0210(12) -0.0015(11) 0.0104(10) -0.0014(10)
C25 0.0423(16) 0.0217(14) 0.0250(13) 0.0037(12) 0.0090(12) 0.0032(11)
C19 0.0330(15) 0.0341(16) 0.0426(16) -0.0031(13) 0.0264(14) 0.0005(13)
C7 0.0255(13) 0.0281(14) 0.0241(13) 0.0016(11) 0.0107(11) 0.0038(11)
C20 0.0244(13) 0.0295(14) 0.0257(13) -0.0042(11) 0.0130(11) -0.0025(11)
C26 0.0429(16) 0.0222(13) 0.0267(14) -0.0017(12) 0.0182(13) 0.0024(11)
C28 0.0271(14) 0.0330(15) 0.0343(15) -0.0002(12) 0.0164(12) -0.0020(12)
C18 0.0222(13) 0.0353(16) 0.0519(18) -0.0066(12) 0.0203(13) -0.0101(14)
C5 0.0517(18) 0.0266(15) 0.0364(16) -0.0027(14) 0.0297(15) -0.0062(12)
C17 0.0177(12) 0.0350(16) 0.0341(15) 0.0005(12) 0.0066(11) -0.0063(12)
C4 0.0455(17) 0.0195(14) 0.0502(18) 0.0071(13) 0.0327(15) 0.0024(13)

loop_
_atom_type_symbol
_atom_type_description
_atom_type_scat_dispersion_real
_atom_type_scat_dispersion_imag
_atom_type_scat_source
C C 0.0033 0.0016 'International Tables Vol C Tables 4.2.6.8 and 6.1.1.4'
H H 0.0000 0.0000 'International Tables Vol C Tables 4.2.6.8 and 6.1.1.4'
O O 0.0106 0.0060 'International Tables Vol C Tables 4.2.6.8 and 6.1.1.4'
N N 0.0061 0.0033 'International Tables Vol C Tables 4.2.6.8 and 6.1.1.4'
P P 0.1023 0.0942 'International Tables Vol C Tables 4.2.6.8 and 6.1.1.4'

loop_
_exptl_crystal_face_index_h
_exptl_crystal_face_index_k
_exptl_crystal_face_index_l
_exptl_crystal_face_perp_dist
1 1 0 0.134
-1 0 0 0.117
0 -1 0 0.125
1 0 0 0.189
0 0 -1 0.082
0 0 1 0.106
0 1 0 0.173
0 -1 -1 0.082
0 1 -1 0.110
0 1 1 0.146
1 1 -1 0.110
-1 -1 1 0.154

loop_
_geom_angle_atom_site_label_1
_geom_angle_atom_site_label_2
_geom_angle_atom_site_label_3
_geom_angle_site_symmetry_1
_geom_angle_site_symmetry_3
_geom_angle
_geom_angle_publ_flag
O2 P1 O1 . . 111.45(10) ?
O2 P1 N111 . . 111.65(10) ?
O1 P1 N111 . . 105.22(10) ?
O2 P1 N112 . . 116.62(11) ?
O1 P1 N112 . . 101.05(9) ?
N111 P1 N112 . . 109.81(10) ?
O3 P2 O1 . . 111.48(9) ?
O3 P2 N113 . . 111.30(10) ?
O1 P2 N113 . . 106.40(10) ?
O3 P2 N114 . . 117.97(11) ?
O1 P2 N114 . . 100.12(10) ?
N113 P2 N114 . . 108.51(11) ?
C1 N111 P1 . . 122.72(15) ?
C1 N111 H111 . . 118.7 ?
P1 N111 H111 . . 118.6 ?
C8 N112 P1 . . 121.64(15) ?
C8 N112 H112 . . 119.2 ?
P1 N112 H112 . . 119.2 ?
P1 O1 P2 . . 133.31(11) ?
C15 N113 P2 . . 125.59(16) ?
C15 N113 H113 . . 117.2 ?
P2 N113 H113 . . 117.2 ?
C22 N114 P2 . . 123.54(17) ?
C22 N114 H114 . . 118.2 ?
P2 N114 H114 . . 118.3 ?
C20 C15 C16 . . 120.8(2) ?
C20 C15 N113 . . 120.2(2) ?
C16 C15 N113 . . 119.0(2) ?
C13 C8 C9 . . 121.0(2) ?
C13 C8 N112 . . 119.8(2) ?
C9 C8 N112 . . 119.2(2) ?
C9 C14 H14A . . 109.5 ?
C9 C14 H14B . . 109.4 ?
H14A C14 H14B . . 109.5 ?
C9 C14 H14C . . 109.5 ?
H14A C14 H14C . . 109.5 ?
H14B C14 H14C . . 109.5 ?
C11 C10 C9 . . 121.8(2) ?
C11 C10 H10 . . 119.1 ?
C9 C10 H10 . . 119.1 ?
C26 C27 C22 . . 119.9(3) ?
C26 C27 H27 . . 120.1 ?
C22 C27 H27 . . 120.0 ?
C24 C23 C22 . . 117.9(2) ?
C24 C23 C28 . . 121.3(2) ?
C22 C23 C28 . . 120.8(2) ?
C2 C1 C6 . . 120.3(2) ?
C2 C1 N111 . . 121.0(2) ?
C6 C1 N111 . . 118.7(2) ?
C1 C2 C3 . . 117.8(2) ?
C1 C2 C7 . . 121.6(2) ?
C3 C2 C7 . . 120.6(2) ?
C10 C9 C8 . . 117.5(2) ?
C10 C9 C14 . . 121.1(2) ?
C8 C9 C14 . . 121.3(2) ?
C25 C24 C23 . . 121.8(3) ?
C25 C24 H24 . . 119.2 ?
C23 C24 H24 . . 119.0 ?
C16 C21 H21A . . 109.5 ?
C16 C21 H21B . . 109.4 ?
H21A C21 H21B . . 109.5 ?
C16 C21 H21C . . 109.4 ?
H21A C21 H21C . . 109.5 ?
H21B C21 H21C . . 109.5 ?
C17 C16 C15 . . 117.3(2) ?
C17 C16 C21 . . 121.1(2) ?
C15 C16 C21 . . 121.6(2) ?
C5 C6 C1 . . 120.6(3) ?
C5 C6 H6 . . 119.7 ?
C1 C6 H6 . . 119.7 ?
C27 C22 C23 . . 120.6(2) ?
C27 C22 N114 . . 119.8(2) ?
C23 C22 N114 . . 119.6(2) ?
C12 C11 C10 . . 120.1(2) ?
C12 C11 H11 . . 119.9 ?
C10 C11 H11 . . 120.0 ?
C11 C12 C13 . . 119.7(3) ?
C11 C12 H12 . . 120.2 ?
C13 C12 H12 . . 120.2 ?
C4 C3 C2 . . 121.2(3) ?
C4 C3 H3 . . 119.3 ?
C2 C3 H3 . . 119.5 ?
C8 C13 C12 . . 119.9(2) ?
C8 C13 H13 . . 120.0 ?
C12 C13 H13 . . 120.1 ?
C26 C25 C24 . . 119.7(3) ?
C26 C25 H25 . . 120.2 ?
C24 C25 H25 . . 120.1 ?
C18 C19 C20 . . 119.5(3) ?
C18 C19 H19 . . 120.2 ?
C20 C19 H19 . . 120.3 ?
C2 C7 H7A . . 109.5 ?
C2 C7 H7B . . 109.5 ?
H7A C7 H7B . . 109.5 ?
C2 C7 H7C . . 109.4 ?
H7A C7 H7C . . 109.5 ?
H7B C7 H7C . . 109.5 ?
C15 C20 C19 . . 120.6(3) ?
C15 C20 H20 . . 119.8 ?
C19 C20 H20 . . 119.5 ?
C25 C26 C27 . . 120.0(3) ?
C25 C26 H26 . . 120.0 ?
C27 C26 H26 . . 120.0 ?
C23 C28 H28A . . 109.6 ?
C23 C28 H28B . . 109.3 ?
H28A C28 H28B . . 109.5 ?
C23 C28 H28C . . 109.5 ?
H28A C28 H28C . . 109.5 ?
H28B C28 H28C . . 109.5 ?
C19 C18 C17 . . 119.8(3) ?
C19 C18 H18 . . 120.0 ?
C17 C18 H18 . . 120.1 ?
C4 C5 C6 . . 119.2(3) ?
C4 C5 H5 . . 120.3 ?
C6 C5 H5 . . 120.5 ?
C18 C17 C16 . . 122.0(3) ?
C18 C17 H17 . . 118.8 ?
C16 C17 H17 . . 119.2 ?
C5 C4 C3 . . 120.8(3) ?
C5 C4 H4 . . 119.5 ?
C3 C4 H4 . . 119.6 ?

loop_
_geom_bond_atom_site_label_1
_geom_bond_atom_site_label_2
_geom_bond_site_symmetry_2
_geom_bond_distance
_geom_bond_publ_flag
P1 O2 . 1.4681(17) ?
P1 O1 . 1.6014(16) ?
P1 N111 . 1.630(2) ?
P1 N112 . 1.6376(19) ?
P2 O3 . 1.4736(17) ?
P2 O1 . 1.6017(16) ?
P2 N113 . 1.612(2) ?
P2 N114 . 1.634(2) ?
N111 C1 . 1.432(3) ?
N111 H111 . 0.8600 ?
N112 C8 . 1.422(3) ?
N112 H112 . 0.8599 ?
N113 C15 . 1.428(3) ?
N113 H113 . 0.8600 ?
N114 C22 . 1.427(3) ?
N114 H114 . 0.8600 ?
C15 C20 . 1.383(4) ?
C15 C16 . 1.403(3) ?
C8 C13 . 1.387(3) ?
C8 C9 . 1.404(3) ?
C14 C9 . 1.504(3) ?
C14 H14A . 0.9600 ?
C14 H14B . 0.9600 ?
C14 H14C . 0.9599 ?
C10 C11 . 1.382(4) ?
C10 C9 . 1.387(3) ?
C10 H10 . 0.9300 ?
C27 C26 . 1.389(4) ?
C27 C22 . 1.393(4) ?
C27 H27 . 0.9300 ?
C23 C24 . 1.388(4) ?
C23 C22 . 1.396(3) ?
C23 C28 . 1.504(4) ?
C1 C2 . 1.393(3) ?
C1 C6 . 1.401(3) ?
C2 C3 . 1.404(4) ?
C2 C7 . 1.489(4) ?
C24 C25 . 1.385(4) ?
C24 H24 . 0.9300 ?
C21 C16 . 1.494(4) ?
C21 H21A . 0.9601 ?
C21 H21B . 0.9599 ?
C21 H21C . 0.9601 ?
C16 C17 . 1.392(4) ?
C6 C5 . 1.385(4) ?
C6 H6 . 0.9300 ?
C11 C12 . 1.379(4) ?
C11 H11 . 0.9299 ?
C12 C13 . 1.391(4) ?
C12 H12 . 0.9300 ?
C3 C4 . 1.380(4) ?
C3 H3 . 0.9299 ?
C13 H13 . 0.9300 ?
C25 C26 . 1.375(4) ?
C25 H25 . 0.9300 ?
C19 C18 . 1.379(4) ?
C19 C20 . 1.388(4) ?
C19 H19 . 0.9300 ?
C7 H7A . 0.9601 ?
C7 H7B . 0.9600 ?
C7 H7C . 0.9601 ?
C20 H20 . 0.9301 ?
C26 H26 . 0.9300 ?
C28 H28A . 0.9601 ?
C28 H28B . 0.9600 ?
C28 H28C . 0.9600 ?
C18 C17 . 1.386(4) ?
C18 H18 . 0.9300 ?
C5 C4 . 1.369(4) ?
C5 H5 . 0.9300 ?
C17 H17 . 0.9300 ?
C4 H4 . 0.9300 ?

loop_
_geom_hbond_atom_site_label_D
_geom_hbond_atom_site_label_H
_geom_hbond_atom_site_label_A
_geom_hbond_site_symmetry_A
_geom_hbond_distance_DH
_geom_hbond_distance_HA
_geom_hbond_distance_DA
_geom_hbond_angle_DHA
N111 H111 O3 4_565 0.86 2.16 2.926(2) 149
N112 H112 O3 . 0.86 2.16 2.906(2) 144
N113 H113 O2 4_566 0.86 1.97 2.814(2) 167

loop_
_cod_related_entry_id
_cod_related_entry_database
_cod_related_entry_code
1 ChemSpider 30656494
